data_4104819
loop_
_publ_author_name
'William J. Evans'
'Ming Fang'
'Ga\"el Zucchi'
'Filipp Furche'
'Joseph W. Ziller'
'Ryan M. Hoekstra'
'Jeffrey I. Zink'

_publ_section_title
;
 Isolation of Dysprosium and Yttrium Complexes of a Three-Electron
 Reduction Product in the Activation of Dinitrogen, the (N2)3- Radical
;
_journal_name_full 'Journal of the American Chemical Society'
_journal_page_first 11195
_journal_page_last 11202
_journal_paper_doi 10.1021/ja9036753
_journal_volume 131
_journal_year 2009
_chemical_formula_sum 'C74 H122 Dy2 K N2 O7'
_chemical_formula_weight 1515.84
_chemical_name_systematic
; 
 ? 
;
_space_group_IT_number 2
_symmetry_cell_setting triclinic
_symmetry_space_group_name_Hall '-P 1'
_symmetry_space_group_name_H-M 'P -1'
_atom_sites_solution_hydrogens geom
_atom_sites_solution_primary direct
_atom_sites_solution_secondary difmap
_audit_creation_method SHELXL-97
_cell_angle_alpha 68.0610(11)
_cell_angle_beta 85.6165(11)
_cell_angle_gamma 68.4163(11)
_cell_formula_units_Z 2
_cell_length_a 14.0906(9)
_cell_length_b 18.0226(12)
_cell_length_c 19.2315(13)
_cell_measurement_reflns_used 7334
_cell_measurement_temperature 138(2)
_cell_measurement_theta_max 28.30
_cell_measurement_theta_min 2.20
_cell_volume 4201.9(5)
_computing_cell_refinement 'Bruker SMART/SAINT'
_computing_data_collection 'Bruker SMART'
_computing_data_reduction 'Bruker SAINT'
_computing_molecular_graphics 'Bruker SHELXTL'
_computing_publication_material 'Bruker SHELXTL'
_computing_structure_refinement 'Bruker SHELXTL'
_computing_structure_solution 'Bruker SHELXTL'
_diffrn_ambient_temperature 138(2)
_diffrn_detector_area_resol_mean n/a
_diffrn_measured_fraction_theta_full 0.992
_diffrn_measured_fraction_theta_max 0.992
_diffrn_measurement_device_type 'Bruker SMART1K CCD'
_diffrn_measurement_method 'phi and omega'
_diffrn_radiation_monochromator graphite
_diffrn_radiation_source 'fine-focus sealed tube'
_diffrn_radiation_type MoK\a
_diffrn_radiation_wavelength 0.71073
_diffrn_reflns_av_R_equivalents 0.0383
_diffrn_reflns_av_sigmaI/netI 0.0454
_diffrn_reflns_limit_h_max 17
_diffrn_reflns_limit_h_min -17
_diffrn_reflns_limit_k_max 22
_diffrn_reflns_limit_k_min -22
_diffrn_reflns_limit_l_max 24
_diffrn_reflns_limit_l_min -24
_diffrn_reflns_number 40597
_diffrn_reflns_theta_full 26.37
_diffrn_reflns_theta_max 26.37
_diffrn_reflns_theta_min 2.00
_diffrn_standards_decay_% none
_diffrn_standards_interval_count none
_diffrn_standards_number none
_exptl_absorpt_coefficient_mu 1.858
_exptl_absorpt_correction_T_max 0.6640
_exptl_absorpt_correction_T_min 0.5791
_exptl_absorpt_correction_type multi-scan
_exptl_absorpt_process_details 'Bruker SADABS'
_exptl_crystal_colour brown-orange
_exptl_crystal_density_diffrn 1.198
_exptl_crystal_density_meas ?
_exptl_crystal_description cube
_exptl_crystal_F_000 1574
_exptl_crystal_size_max 0.33
_exptl_crystal_size_mid 0.26
_exptl_crystal_size_min 0.24
_refine_diff_density_max 5.835
_refine_diff_density_min -2.635
_refine_diff_density_rms 0.207
_refine_ls_extinction_method none
_refine_ls_goodness_of_fit_ref 1.070
_refine_ls_hydrogen_treatment constr
_refine_ls_matrix_type full
_refine_ls_number_parameters 788
_refine_ls_number_reflns 17052
_refine_ls_number_restraints 10
_refine_ls_restrained_S_all 1.070
_refine_ls_R_factor_all 0.0700
_refine_ls_R_factor_gt 0.0532
_refine_ls_shift/su_max 0.004
_refine_ls_shift/su_mean 0.000
_refine_ls_structure_factor_coef Fsqd
_refine_ls_weighting_details 'calc w=1/[\s^2^(Fo^2^)+(0.0946P)^2^+17.6165P] where P=(Fo^2^+2Fc^2^)/3'
_refine_ls_weighting_scheme calc
_refine_ls_wR_factor_gt 0.1466
_refine_ls_wR_factor_ref 0.1616
_reflns_number_gt 13592
_reflns_number_total 17052
_reflns_threshold_expression >2sigma(I)
_cod_data_source_file ja9036753_si_004.cif
_cod_data_source_block gz28
_cod_depositor_comments
;
The following automatic conversions were performed:

'_exptl_crystal_density_meas' value 'none' was changed to '?' - the
value is perceived as not measured.

Automatic conversion script
Id: cif_fix_values 3008 2015-01-20 13:52:24Z robertas 
;
_cod_database_code 4104819

loop_
_symmetry_equiv_pos_as_xyz
'x, y, z'
'-x, -y, -z'

loop_
_atom_site_label
_atom_site_type_symbol
_atom_site_fract_x
_atom_site_fract_y
_atom_site_fract_z
_atom_site_U_iso_or_equiv
_atom_site_adp_type
_atom_site_occupancy
_atom_site_symmetry_multiplicity
_atom_site_calc_flag
_atom_site_refinement_flags
_atom_site_disorder_assembly
_atom_site_disorder_group
Dy1 Dy 1.179298(19) -0.087199(17) -0.201562(14) 0.01790(9) Uani 1 1 d . . .
Dy2 Dy 0.962255(18) 0.154634(16) -0.330364(14) 0.01668(9) Uani 1 1 d . . .
K1 K 1.23611(10) 0.10998(9) -0.30195(8) 0.0258(3) Uani 1 1 d . . .
N1 N 1.0874(4) 0.0267(3) -0.3001(3) 0.0211(10) Uani 1 1 d . . .
N2 N 1.0679(4) 0.0463(3) -0.2352(3) 0.0218(10) Uani 1 1 d . . .
O1 O 1.1752(3) -0.1899(3) -0.0987(2) 0.0268(9) Uani 1 1 d . . .
O2 O 1.3191(3) -0.0627(3) -0.2117(2) 0.0225(9) Uani 1 1 d . . .
O3 O 1.1790(3) -0.1702(3) -0.2736(2) 0.0271(9) Uani 1 1 d . . .
O4 O 0.8277(3) 0.1994(3) -0.4044(2) 0.0218(8) Uani 1 1 d . . .
O5 O 1.0509(3) 0.2354(3) -0.3679(2) 0.0213(8) Uani 1 1 d . . .
O6 O 0.8589(3) 0.1886(3) -0.2335(2) 0.0244(9) Uani 1 1 d . . .
O7 O 1.3775(4) 0.1765(4) -0.3364(3) 0.0459(14) Uani 1 1 d . . .
C1 C 1.1620(5) -0.2510(4) -0.0370(3) 0.0269(13) Uani 1 1 d . . .
C2 C 1.0613(5) -0.2414(4) -0.0134(4) 0.0305(14) Uani 1 1 d . . .
C3 C 1.0480(7) -0.3059(5) 0.0515(4) 0.0442(19) Uani 1 1 d . . .
H3A H 0.9814 -0.2999 0.0685 0.053 Uiso 1 1 calc R . .
C4 C 1.1319(7) -0.3786(5) 0.0908(4) 0.046(2) Uani 1 1 d . . .
H4A H 1.1219 -0.4231 0.1332 0.056 Uiso 1 1 calc R . .
C5 C 1.2296(7) -0.3863(5) 0.0686(4) 0.0421(18) Uani 1 1 d . . .
H5A H 1.2862 -0.4350 0.0973 0.050 Uiso 1 1 calc R . .
C6 C 1.2474(5) -0.3238(4) 0.0045(4) 0.0325(15) Uani 1 1 d . . .
C7 C 0.9678(6) -0.1617(5) -0.0547(4) 0.0362(16) Uani 1 1 d . . .
C8 C 0.9521(6) -0.1528(6) -0.1362(4) 0.053(2) Uani 1 1 d . . .
H8A H 1.0107 -0.1439 -0.1641 0.079 Uiso 1 1 calc R . .
H8B H 0.8895 -0.1036 -0.1603 0.079 Uiso 1 1 calc R . .
H8C H 0.9463 -0.2054 -0.1362 0.079 Uiso 1 1 calc R . .
C9 C 0.8685(6) -0.1657(6) -0.0186(5) 0.053(2) Uani 1 1 d . . .
H9A H 0.8569 -0.2154 -0.0203 0.080 Uiso 1 1 calc R . .
H9B H 0.8112 -0.1129 -0.0461 0.080 Uiso 1 1 calc R . .
H9C H 0.8736 -0.1713 0.0338 0.080 Uiso 1 1 calc R . .
C10 C 0.9773(6) -0.0809(5) -0.0517(4) 0.0428(18) Uani 1 1 d . . .
H10A H 1.0406 -0.0753 -0.0734 0.064 Uiso 1 1 calc R . .
H10B H 0.9787 -0.0856 0.0007 0.064 Uiso 1 1 calc R . .
H10C H 0.9186 -0.0302 -0.0804 0.064 Uiso 1 1 calc R . .
C11 C 1.3577(5) -0.3365(5) -0.0185(4) 0.0347(16) Uani 1 1 d . . .
C12 C 1.3853(6) -0.2597(5) -0.0218(5) 0.0450(19) Uani 1 1 d . . .
H12A H 1.4580 -0.2719 -0.0304 0.068 Uiso 1 1 calc R . .
H12B H 1.3714 -0.2510 0.0258 0.068 Uiso 1 1 calc R . .
H12C H 1.3439 -0.2077 -0.0631 0.068 Uiso 1 1 calc R . .
C13 C 1.4362(7) -0.4169(5) 0.0390(5) 0.053(2) Uani 1 1 d . . .
H13A H 1.5054 -0.4219 0.0233 0.079 Uiso 1 1 calc R . .
H13B H 1.4237 -0.4680 0.0421 0.079 Uiso 1 1 calc R . .
H13C H 1.4296 -0.4120 0.0884 0.079 Uiso 1 1 calc R . .
C14 C 1.3695(6) -0.3473(5) -0.0929(4) 0.0408(17) Uani 1 1 d . . .
H14A H 1.4404 -0.3571 -0.1064 0.061 Uiso 1 1 calc R . .
H14B H 1.3234 -0.2952 -0.1316 0.061 Uiso 1 1 calc R . .
H14C H 1.3525 -0.3967 -0.0891 0.061 Uiso 1 1 calc R . .
C15 C 1.4136(4) -0.0703(4) -0.1969(3) 0.0199(11) Uani 1 1 d . . .
C16 C 1.4940(5) -0.0994(4) -0.2426(4) 0.0259(13) Uani 1 1 d . . .
C17 C 1.5925(5) -0.1076(5) -0.2271(4) 0.0317(15) Uani 1 1 d . . .
H17A H 1.6456 -0.1281 -0.2564 0.038 Uiso 1 1 calc R . .
C18 C 1.6153(5) -0.0866(5) -0.1699(4) 0.0353(16) Uani 1 1 d . . .
H18A H 1.6832 -0.0922 -0.1603 0.042 Uiso 1 1 calc R . .
C19 C 1.5385(5) -0.0574(5) -0.1269(4) 0.0312(15) Uani 1 1 d . . .
H19A H 1.5550 -0.0432 -0.0876 0.037 Uiso 1 1 calc R . .
C20 C 1.4360(4) -0.0477(4) -0.1389(3) 0.0246(13) Uani 1 1 d . . .
C21 C 1.4702(5) -0.1236(4) -0.3069(4) 0.0271(13) Uani 1 1 d . . .
C22 C 1.5658(5) -0.1487(5) -0.3511(4) 0.0378(17) Uani 1 1 d . . .
H22A H 1.5865 -0.0992 -0.3753 0.057 Uiso 1 1 calc R . .
H22B H 1.5493 -0.1666 -0.3895 0.057 Uiso 1 1 calc R . .
H22C H 1.6219 -0.1964 -0.3164 0.057 Uiso 1 1 calc R . .
C23 C 1.3884(5) -0.0486(5) -0.3644(4) 0.0314(14) Uani 1 1 d . . .
H23A H 1.3228 -0.0359 -0.3413 0.047 Uiso 1 1 calc R . .
H23B H 1.3819 -0.0636 -0.4073 0.047 Uiso 1 1 calc R . .
H23C H 1.4076 0.0021 -0.3815 0.047 Uiso 1 1 calc R . .
C24 C 1.4393(5) -0.2033(4) -0.2740(4) 0.0294(14) Uani 1 1 d . . .
H24A H 1.3780 -0.1903 -0.2462 0.044 Uiso 1 1 calc R . .
H24B H 1.4954 -0.2518 -0.2399 0.044 Uiso 1 1 calc R . .
H24C H 1.4250 -0.2184 -0.3149 0.044 Uiso 1 1 calc R . .
C25 C 1.3592(5) -0.0091(4) -0.0883(4) 0.0270(13) Uani 1 1 d . . .
C26 C 1.3494(5) 0.0854(5) -0.1116(4) 0.0342(15) Uani 1 1 d . . .
H26A H 1.4166 0.0874 -0.1052 0.051 Uiso 1 1 calc R . .
H26B H 1.3018 0.1116 -0.0799 0.051 Uiso 1 1 calc R . .
H26C H 1.3234 0.1172 -0.1643 0.051 Uiso 1 1 calc R . .
C27 C 1.2491(5) -0.0081(5) -0.0920(4) 0.0306(14) Uani 1 1 d . . .
H27A H 1.2518 -0.0671 -0.0774 0.046 Uiso 1 1 calc R . .
H27B H 1.2179 0.0259 -0.1433 0.046 Uiso 1 1 calc R . .
H27C H 1.2081 0.0175 -0.0575 0.046 Uiso 1 1 calc R . .
C28 C 1.3990(6) -0.0585(5) -0.0052(4) 0.0353(16) Uani 1 1 d . . .
H28A H 1.4097 -0.1193 0.0089 0.053 Uiso 1 1 calc R . .
H28B H 1.3487 -0.0345 0.0263 0.053 Uiso 1 1 calc R . .
H28C H 1.4639 -0.0532 0.0023 0.053 Uiso 1 1 calc R . .
C29 C 1.1786(9) -0.2569(5) -0.2468(5) 0.059(3) Uani 1 1 d . . .
H29A H 1.2491 -0.2995 -0.2410 0.070 Uiso 1 1 calc R . .
H29B H 1.1479 -0.2706 -0.1978 0.070 Uiso 1 1 calc R . .
C30 C 1.1177(11) -0.2576(8) -0.3036(5) 0.082(4) Uani 1 1 d . . .
H30A H 1.0442 -0.2369 -0.2945 0.098 Uiso 1 1 calc R . .
H30B H 1.1382 -0.3164 -0.3034 0.098 Uiso 1 1 calc R . .
C31 C 1.1378(7) -0.1991(5) -0.3761(4) 0.0446(19) Uani 1 1 d . . .
H31A H 1.0752 -0.1671 -0.4107 0.053 Uiso 1 1 calc R . .
H31B H 1.1927 -0.2317 -0.4005 0.053 Uiso 1 1 calc R . .
C32 C 1.1707(5) -0.1379(4) -0.3554(3) 0.0278(13) Uani 1 1 d . . .
H32A H 1.2374 -0.1374 -0.3755 0.033 Uiso 1 1 calc R . .
H32B H 1.1193 -0.0786 -0.3760 0.033 Uiso 1 1 calc R . .
C33 C 0.7460(4) 0.2146(4) -0.4459(3) 0.0179(11) Uani 1 1 d . . .
C34 C 0.7196(4) 0.1450(4) -0.4445(3) 0.0207(12) Uani 1 1 d . . .
C35 C 0.6329(5) 0.1636(4) -0.4879(3) 0.0248(13) Uani 1 1 d . . .
H35A H 0.6146 0.1176 -0.4872 0.030 Uiso 1 1 calc R . .
C36 C 0.5733(5) 0.2463(4) -0.5316(4) 0.0302(14) Uani 1 1 d . . .
H36A H 0.5145 0.2572 -0.5604 0.036 Uiso 1 1 calc R . .
C37 C 0.5994(5) 0.3134(4) -0.5333(3) 0.0268(13) Uani 1 1 d . . .
H37A H 0.5579 0.3704 -0.5640 0.032 Uiso 1 1 calc R . .
C38 C 0.6848(4) 0.3005(4) -0.4915(3) 0.0221(12) Uani 1 1 d . . .
C39 C 0.7862(5) 0.0515(4) -0.3975(4) 0.0249(13) Uani 1 1 d . . .
C40 C 0.8935(5) 0.0287(4) -0.4279(4) 0.0311(14) Uani 1 1 d . . .
H40A H 0.9221 0.0716 -0.4305 0.047 Uiso 1 1 calc R . .
H40B H 0.8881 0.0284 -0.4783 0.047 Uiso 1 1 calc R . .
H40C H 0.9383 -0.0283 -0.3944 0.047 Uiso 1 1 calc R . .
C41 C 0.7418(6) -0.0130(4) -0.4039(4) 0.0368(16) Uani 1 1 d . . .
H41A H 0.6719 0.0005 -0.3877 0.055 Uiso 1 1 calc R . .
H41B H 0.7845 -0.0716 -0.3718 0.055 Uiso 1 1 calc R . .
H41C H 0.7411 -0.0087 -0.4562 0.055 Uiso 1 1 calc R . .
C42 C 0.7935(5) 0.0352(4) -0.3133(4) 0.0329(15) Uani 1 1 d . . .
H42A H 0.7272 0.0372 -0.2927 0.049 Uiso 1 1 calc R . .
H42B H 0.8122 0.0796 -0.3067 0.049 Uiso 1 1 calc R . .
H42C H 0.8457 -0.0215 -0.2868 0.049 Uiso 1 1 calc R . .
C43 C 0.7115(5) 0.3782(4) -0.4959(4) 0.0260(13) Uani 1 1 d . . .
C44 C 0.6403(6) 0.4630(5) -0.5521(5) 0.0449(19) Uani 1 1 d . . .
H44A H 0.5696 0.4728 -0.5380 0.067 Uiso 1 1 calc R . .
H44B H 0.6459 0.4609 -0.6024 0.067 Uiso 1 1 calc R . .
H44C H 0.6595 0.5100 -0.5519 0.067 Uiso 1 1 calc R . .
C45 C 0.7052(5) 0.3860(5) -0.4205(4) 0.0323(15) Uani 1 1 d . . .
H45A H 0.6350 0.3962 -0.4051 0.049 Uiso 1 1 calc R . .
H45B H 0.7244 0.4341 -0.4238 0.049 Uiso 1 1 calc R . .
H45C H 0.7520 0.3326 -0.3835 0.049 Uiso 1 1 calc R . .
C46 C 0.8205(5) 0.3669(4) -0.5242(4) 0.0347(15) Uani 1 1 d . . .
H46A H 0.8379 0.4155 -0.5264 0.052 Uiso 1 1 calc R . .
H46B H 0.8220 0.3647 -0.5744 0.052 Uiso 1 1 calc R . .
H46C H 0.8703 0.3133 -0.4896 0.052 Uiso 1 1 calc R . .
C47 C 1.0796(4) 0.3007(4) -0.4096(3) 0.0185(11) Uani 1 1 d . . .
C48 C 1.1157(4) 0.3069(4) -0.4826(3) 0.0217(12) Uani 1 1 d . . .
C49 C 1.1469(5) 0.3756(4) -0.5224(4) 0.0273(13) Uani 1 1 d . . .
H49A H 1.1729 0.3796 -0.5702 0.033 Uiso 1 1 calc R . .
C50 C 1.1417(5) 0.4374(4) -0.4959(4) 0.0300(14) Uani 1 1 d . . .
H50A H 1.1616 0.4842 -0.5252 0.036 Uiso 1 1 calc R . .
C51 C 1.1064(5) 0.4299(4) -0.4245(4) 0.0288(14) Uani 1 1 d . . .
H51A H 1.1033 0.4724 -0.4056 0.035 Uiso 1 1 calc R . .
C52 C 1.0762(4) 0.3637(4) -0.3808(3) 0.0216(12) Uani 1 1 d . . .
C53 C 1.1314(5) 0.2406(4) -0.5199(3) 0.0239(12) Uani 1 1 d . . .
C54 C 1.0876(6) 0.2871(5) -0.6024(4) 0.0363(16) Uani 1 1 d . . .
H54A H 1.0169 0.3264 -0.6049 0.054 Uiso 1 1 calc R . .
H54B H 1.0891 0.2446 -0.6231 0.054 Uiso 1 1 calc R . .
H54C H 1.1291 0.3198 -0.6317 0.054 Uiso 1 1 calc R . .
C55 C 1.2489(5) 0.1924(5) -0.5186(4) 0.0329(15) Uani 1 1 d . . .
H55A H 1.2617 0.1490 -0.5408 0.049 Uiso 1 1 calc R . .
H55B H 1.2784 0.1643 -0.4666 0.049 Uiso 1 1 calc R . .
H55C H 1.2806 0.2337 -0.5477 0.049 Uiso 1 1 calc R . .
C56 C 1.0842(5) 0.1718(4) -0.4842(3) 0.0259(13) Uani 1 1 d . . .
H56A H 1.0110 0.1996 -0.4796 0.039 Uiso 1 1 calc R . .
H56B H 1.1182 0.1334 -0.4343 0.039 Uiso 1 1 calc R . .
H56C H 1.0930 0.1384 -0.5161 0.039 Uiso 1 1 calc R . .
C57 C 1.0392(5) 0.3586(4) -0.3019(3) 0.0244(13) Uani 1 1 d . . .
C58 C 1.0497(6) 0.4306(5) -0.2816(4) 0.0354(16) Uani 1 1 d . . .
H58A H 1.0252 0.4261 -0.2316 0.053 Uiso 1 1 calc R . .
H58B H 1.0088 0.4868 -0.3187 0.053 Uiso 1 1 calc R . .
H58C H 1.1216 0.4246 -0.2815 0.053 Uiso 1 1 calc R . .
C59 C 0.9247(5) 0.3714(4) -0.3005(4) 0.0292(14) Uani 1 1 d . . .
H59A H 0.9038 0.3612 -0.2491 0.044 Uiso 1 1 calc R . .
H59B H 0.9135 0.3308 -0.3184 0.044 Uiso 1 1 calc R . .
H59C H 0.8842 0.4304 -0.3333 0.044 Uiso 1 1 calc R . .
C60 C 1.1019(5) 0.2735(4) -0.2411(4) 0.0294(14) Uani 1 1 d . . .
H60A H 1.0826 0.2751 -0.1915 0.044 Uiso 1 1 calc R . .
H60B H 1.1749 0.2641 -0.2454 0.044 Uiso 1 1 calc R . .
H60C H 1.0887 0.2266 -0.2475 0.044 Uiso 1 1 calc R . .
C61 C 0.8996(5) 0.1651(5) -0.1569(3) 0.0285(14) Uani 1 1 d . . .
H61A H 0.9296 0.2064 -0.1556 0.034 Uiso 1 1 calc R . .
H61B H 0.9531 0.1067 -0.1391 0.034 Uiso 1 1 calc R . .
C62 C 0.8090(5) 0.1680(5) -0.1081(4) 0.0372(16) Uani 1 1 d . . .
H62A H 0.8255 0.1146 -0.0628 0.045 Uiso 1 1 calc R . .
H62B H 0.7888 0.2178 -0.0923 0.045 Uiso 1 1 calc R . .
C63 C 0.7251(6) 0.1768(7) -0.1583(5) 0.060(3) Uani 1 1 d . . .
H63A H 0.7272 0.1197 -0.1541 0.072 Uiso 1 1 calc R . .
H63B H 0.6569 0.2092 -0.1458 0.072 Uiso 1 1 calc R . .
C64 C 0.7490(5) 0.2253(6) -0.2350(4) 0.044(2) Uani 1 1 d . . .
H64A H 0.7166 0.2171 -0.2741 0.053 Uiso 1 1 calc R . .
H64B H 0.7252 0.2875 -0.2449 0.053 Uiso 1 1 calc R . .
C65 C 1.4826(5) 0.1322(5) -0.3098(5) 0.0401(17) Uani 1 1 d . . .
H65A H 1.5234 0.1093 -0.3465 0.048 Uiso 1 1 calc R . .
H65B H 1.4906 0.0839 -0.2612 0.048 Uiso 1 1 calc R . .
C66 C 1.5160(7) 0.1988(7) -0.3005(7) 0.067(3) Uani 1 1 d . . .
H66A H 1.5116 0.1957 -0.2479 0.081 Uiso 1 1 calc R . .
H66B H 1.5872 0.1904 -0.3146 0.081 Uiso 1 1 calc R . .
C67 C 1.4423(9) 0.2834(7) -0.3529(7) 0.072(3) Uani 1 1 d . . .
H67A H 1.4055 0.3208 -0.3251 0.086 Uiso 1 1 calc R . .
H67B H 1.4788 0.3136 -0.3927 0.086 Uiso 1 1 calc R . .
C68 C 1.3693(6) 0.2602(6) -0.3862(6) 0.060(3) Uani 1 1 d . . .
H68A H 1.2984 0.3016 -0.3902 0.072 Uiso 1 1 calc R . .
H68B H 1.3881 0.2604 -0.4369 0.072 Uiso 1 1 calc R . .
C69 C 1.2944(16) -0.5796(13) 0.2780(14) 0.096(4) Uiso 0.609(15) 1 d PD A 1
H69A H 1.3034 -0.5890 0.2305 0.143 Uiso 0.609(15) 1 calc PR A 1
H69B H 1.2212 -0.5564 0.2851 0.143 Uiso 0.609(15) 1 calc PR A 1
H69C H 1.3274 -0.6342 0.3197 0.143 Uiso 0.609(15) 1 calc PR A 1
C70 C 1.3433(12) -0.5152(13) 0.2759(14) 0.096(4) Uiso 0.609(15) 1 d PD A 1
H70A H 1.3067 -0.4588 0.2360 0.115 Uiso 0.609(15) 1 calc PR A 1
H70B H 1.3360 -0.5072 0.3245 0.115 Uiso 0.609(15) 1 calc PR A 1
C71 C 1.4575(12) -0.5463(13) 0.2609(15) 0.096(4) Uiso 0.609(15) 1 d PD A 1
H71A H 1.4958 -0.5995 0.3034 0.115 Uiso 0.609(15) 1 calc PR A 1
H71B H 1.4658 -0.5597 0.2148 0.115 Uiso 0.609(15) 1 calc PR A 1
C72 C 1.5007(13) -0.4763(13) 0.2513(15) 0.096(4) Uiso 0.609(15) 1 d PD A 1
H72A H 1.4926 -0.4628 0.2973 0.115 Uiso 0.609(15) 1 calc PR A 1
H72B H 1.4628 -0.4231 0.2086 0.115 Uiso 0.609(15) 1 calc PR A 1
C73 C 1.6148(13) -0.5090(13) 0.2366(14) 0.096(4) Uiso 0.609(15) 1 d PD A 1
H73A H 1.6212 -0.5185 0.1887 0.115 Uiso 0.609(15) 1 calc PR A 1
H73B H 1.6503 -0.5652 0.2772 0.115 Uiso 0.609(15) 1 calc PR A 1
C74 C 1.6687(17) -0.4472(14) 0.2324(14) 0.096(4) Uiso 0.609(15) 1 d PD A 1
H74A H 1.6988 -0.4318 0.1839 0.143 Uiso 0.609(15) 1 calc PR A 1
H74B H 1.7227 -0.4753 0.2731 0.143 Uiso 0.609(15) 1 calc PR A 1
H74C H 1.6188 -0.3950 0.2376 0.143 Uiso 0.609(15) 1 calc PR A 1
C69B C 1.3335(17) -0.577(2) 0.3082(17) 0.079(5) Uiso 0.391(15) 1 d PD A 2
H69D H 1.3475 -0.5997 0.3628 0.119 Uiso 0.391(15) 1 calc PR A 2
H69E H 1.3096 -0.6153 0.2949 0.119 Uiso 0.391(15) 1 calc PR A 2
H69F H 1.2805 -0.5195 0.2918 0.119 Uiso 0.391(15) 1 calc PR A 2
C70B C 1.4320(19) -0.5733(17) 0.2690(19) 0.079(5) Uiso 0.391(15) 1 d PD A 2
H70C H 1.4280 -0.5724 0.2175 0.095 Uiso 0.391(15) 1 calc PR A 2
H70D H 1.4926 -0.6232 0.2978 0.095 Uiso 0.391(15) 1 calc PR A 2
C71B C 1.4371(16) -0.4888(15) 0.2672(18) 0.079(5) Uiso 0.391(15) 1 d PD A 2
H71C H 1.4291 -0.4851 0.3176 0.095 Uiso 0.391(15) 1 calc PR A 2
H71D H 1.3839 -0.4382 0.2311 0.095 Uiso 0.391(15) 1 calc PR A 2
C72B C 1.5452(19) -0.4955(16) 0.242(2) 0.079(5) Uiso 0.391(15) 1 d PD A 2
H72C H 1.5563 -0.5103 0.1961 0.095 Uiso 0.391(15) 1 calc PR A 2
H72D H 1.5975 -0.5409 0.2817 0.095 Uiso 0.391(15) 1 calc PR A 2
C73B C 1.5533(17) -0.4075(15) 0.2242(17) 0.079(5) Uiso 0.391(15) 1 d PD A 2
H73C H 1.5416 -0.3971 0.2717 0.095 Uiso 0.391(15) 1 calc PR A 2
H73D H 1.4937 -0.3646 0.1889 0.095 Uiso 0.391(15) 1 calc PR A 2
C74B C 1.646(2) -0.382(2) 0.1923(17) 0.079(5) Uiso 0.391(15) 1 d PD A 2
H74D H 1.6887 -0.3893 0.2336 0.119 Uiso 0.391(15) 1 calc PR A 2
H74E H 1.6211 -0.3223 0.1573 0.119 Uiso 0.391(15) 1 calc PR A 2
H74F H 1.6855 -0.4196 0.1658 0.119 Uiso 0.391(15) 1 calc PR A 2

loop_
_atom_site_aniso_label
_atom_site_aniso_U_11
_atom_site_aniso_U_22
_atom_site_aniso_U_33
_atom_site_aniso_U_23
_atom_site_aniso_U_13
_atom_site_aniso_U_12
Dy1 0.01433(14) 0.02459(16) 0.01802(14) -0.00809(11) 0.00234(10) -0.01074(11)
Dy2 0.01425(14) 0.02310(15) 0.01732(14) -0.00763(11) 0.00260(10) -0.01207(11)
K1 0.0177(6) 0.0310(7) 0.0353(7) -0.0136(6) 0.0060(5) -0.0157(5)
N1 0.022(2) 0.031(3) 0.017(2) -0.011(2) 0.0044(19) -0.015(2)
N2 0.019(2) 0.033(3) 0.021(2) -0.014(2) 0.0055(19) -0.014(2)
O1 0.030(2) 0.026(2) 0.022(2) -0.0056(18) 0.0024(18) -0.0098(18)
O2 0.0116(18) 0.036(2) 0.030(2) -0.0191(19) 0.0041(16) -0.0123(17)
O3 0.032(2) 0.031(2) 0.024(2) -0.0130(19) -0.0005(18) -0.0146(19)
O4 0.0153(19) 0.032(2) 0.023(2) -0.0113(18) -0.0002(16) -0.0125(17)
O5 0.022(2) 0.028(2) 0.023(2) -0.0103(17) 0.0086(16) -0.0186(18)
O6 0.017(2) 0.038(2) 0.021(2) -0.0131(18) 0.0048(16) -0.0128(18)
O7 0.027(3) 0.048(3) 0.059(3) -0.001(3) -0.001(2) -0.027(2)
C1 0.036(3) 0.025(3) 0.019(3) -0.010(2) 0.004(3) -0.010(3)
C2 0.037(4) 0.033(4) 0.027(3) -0.015(3) 0.006(3) -0.014(3)
C3 0.054(5) 0.048(5) 0.028(4) -0.003(3) 0.015(3) -0.030(4)
C4 0.064(5) 0.033(4) 0.033(4) -0.011(3) 0.020(4) -0.011(4)
C5 0.059(5) 0.027(4) 0.026(3) -0.004(3) 0.007(3) -0.007(3)
C6 0.040(4) 0.026(3) 0.026(3) -0.010(3) 0.001(3) -0.005(3)
C7 0.034(4) 0.049(4) 0.026(3) -0.015(3) 0.005(3) -0.015(3)
C8 0.042(4) 0.083(7) 0.028(4) -0.012(4) 0.003(3) -0.026(4)
C9 0.036(4) 0.076(6) 0.041(4) -0.013(4) 0.009(3) -0.023(4)
C10 0.033(4) 0.038(4) 0.041(4) -0.009(3) 0.002(3) -0.002(3)
C11 0.031(4) 0.033(4) 0.027(3) -0.008(3) 0.004(3) -0.003(3)
C12 0.032(4) 0.042(4) 0.060(5) -0.022(4) 0.000(4) -0.008(3)
C13 0.048(5) 0.042(5) 0.041(4) -0.008(4) 0.001(4) 0.004(4)
C14 0.035(4) 0.040(4) 0.036(4) -0.011(3) 0.006(3) -0.005(3)
C15 0.013(3) 0.026(3) 0.024(3) -0.010(2) 0.003(2) -0.010(2)
C16 0.019(3) 0.032(3) 0.034(3) -0.016(3) 0.007(2) -0.014(3)
C17 0.021(3) 0.046(4) 0.037(4) -0.022(3) 0.009(3) -0.017(3)
C18 0.017(3) 0.054(4) 0.044(4) -0.021(3) -0.002(3) -0.019(3)
C19 0.018(3) 0.053(4) 0.033(3) -0.024(3) 0.002(3) -0.017(3)
C20 0.018(3) 0.032(3) 0.025(3) -0.011(3) -0.002(2) -0.009(2)
C21 0.020(3) 0.038(4) 0.035(3) -0.021(3) 0.013(3) -0.018(3)
C22 0.026(3) 0.059(5) 0.052(4) -0.039(4) 0.024(3) -0.026(3)
C23 0.033(3) 0.046(4) 0.027(3) -0.020(3) 0.005(3) -0.021(3)
C24 0.024(3) 0.035(4) 0.043(4) -0.023(3) 0.013(3) -0.020(3)
C25 0.022(3) 0.041(4) 0.027(3) -0.020(3) 0.002(2) -0.014(3)
C26 0.034(4) 0.043(4) 0.037(4) -0.024(3) 0.005(3) -0.017(3)
C27 0.025(3) 0.048(4) 0.029(3) -0.026(3) 0.010(3) -0.015(3)
C28 0.037(4) 0.051(4) 0.027(3) -0.018(3) 0.000(3) -0.021(3)
C29 0.113(8) 0.035(4) 0.039(4) -0.009(4) -0.010(5) -0.041(5)
C30 0.154(12) 0.092(8) 0.039(5) -0.013(5) -0.005(6) -0.097(9)
C31 0.064(5) 0.054(5) 0.034(4) -0.023(4) 0.006(4) -0.035(4)
C32 0.028(3) 0.041(4) 0.022(3) -0.015(3) 0.007(2) -0.018(3)
C33 0.013(2) 0.029(3) 0.018(3) -0.012(2) 0.005(2) -0.012(2)
C34 0.020(3) 0.027(3) 0.021(3) -0.011(2) 0.008(2) -0.015(2)
C35 0.024(3) 0.032(3) 0.028(3) -0.015(3) 0.002(2) -0.017(3)
C36 0.024(3) 0.043(4) 0.031(3) -0.018(3) -0.003(3) -0.015(3)
C37 0.024(3) 0.032(3) 0.024(3) -0.010(3) -0.001(2) -0.011(3)
C38 0.021(3) 0.033(3) 0.017(3) -0.010(2) 0.004(2) -0.015(3)
C39 0.023(3) 0.027(3) 0.029(3) -0.010(3) 0.006(2) -0.015(3)
C40 0.025(3) 0.030(3) 0.037(4) -0.015(3) 0.007(3) -0.009(3)
C41 0.036(4) 0.025(3) 0.051(4) -0.009(3) 0.001(3) -0.018(3)
C42 0.033(4) 0.031(4) 0.026(3) -0.002(3) 0.001(3) -0.010(3)
C43 0.024(3) 0.023(3) 0.033(3) -0.012(3) 0.005(3) -0.010(2)
C44 0.043(4) 0.031(4) 0.054(5) -0.013(4) -0.005(4) -0.007(3)
C45 0.035(4) 0.036(4) 0.038(4) -0.021(3) 0.009(3) -0.021(3)
C46 0.040(4) 0.032(4) 0.042(4) -0.017(3) 0.018(3) -0.023(3)
C47 0.010(2) 0.025(3) 0.021(3) -0.007(2) 0.002(2) -0.010(2)
C48 0.020(3) 0.022(3) 0.025(3) -0.007(2) 0.004(2) -0.012(2)
C49 0.030(3) 0.030(3) 0.024(3) -0.007(3) 0.011(3) -0.018(3)
C50 0.034(3) 0.027(3) 0.033(3) -0.009(3) 0.010(3) -0.021(3)
C51 0.036(3) 0.025(3) 0.032(3) -0.012(3) 0.004(3) -0.017(3)
C52 0.018(3) 0.024(3) 0.022(3) -0.006(2) 0.004(2) -0.011(2)
C53 0.024(3) 0.030(3) 0.025(3) -0.014(3) 0.009(2) -0.015(3)
C54 0.050(4) 0.047(4) 0.028(3) -0.015(3) 0.011(3) -0.036(4)
C55 0.026(3) 0.038(4) 0.045(4) -0.025(3) 0.020(3) -0.016(3)
C56 0.033(3) 0.029(3) 0.027(3) -0.017(3) 0.013(3) -0.019(3)
C57 0.027(3) 0.027(3) 0.027(3) -0.017(3) 0.008(2) -0.014(3)
C58 0.048(4) 0.038(4) 0.035(4) -0.021(3) 0.010(3) -0.025(3)
C59 0.028(3) 0.032(3) 0.032(3) -0.015(3) 0.011(3) -0.014(3)
C60 0.033(3) 0.036(4) 0.025(3) -0.014(3) 0.006(3) -0.017(3)
C61 0.026(3) 0.044(4) 0.020(3) -0.011(3) 0.002(2) -0.019(3)
C62 0.031(4) 0.057(5) 0.028(3) -0.021(3) 0.012(3) -0.017(3)
C63 0.030(4) 0.107(8) 0.042(5) -0.026(5) 0.019(4) -0.031(5)
C64 0.020(3) 0.077(6) 0.029(4) -0.020(4) 0.008(3) -0.013(3)
C65 0.022(3) 0.037(4) 0.055(5) -0.009(3) 0.007(3) -0.013(3)
C66 0.038(5) 0.084(7) 0.102(8) -0.051(7) -0.007(5) -0.027(5)
C67 0.095(8) 0.057(6) 0.088(8) -0.030(6) 0.020(6) -0.053(6)
C68 0.026(4) 0.046(5) 0.084(7) 0.004(5) -0.001(4) -0.014(3)

loop_
_atom_type_symbol
_atom_type_description
_atom_type_scat_dispersion_real
_atom_type_scat_dispersion_imag
_atom_type_scat_source
C C 0.0033 0.0016 'International Tables Vol C Tables 4.2.6.8 and 6.1.1.4'
H H 0.0000 0.0000 'International Tables Vol C Tables 4.2.6.8 and 6.1.1.4'
N N 0.0061 0.0033 'International Tables Vol C Tables 4.2.6.8 and 6.1.1.4'
O O 0.0106 0.0060 'International Tables Vol C Tables 4.2.6.8 and 6.1.1.4'
K K 0.2009 0.2494 'International Tables Vol C Tables 4.2.6.8 and 6.1.1.4'
Dy Dy -0.1892 4.4098 'International Tables Vol C Tables 4.2.6.8 and 6.1.1.4'

loop_
_geom_angle_atom_site_label_1
_geom_angle_atom_site_label_2
_geom_angle_atom_site_label_3
_geom_angle
O2 Dy1 O1 114.22(16)
O2 Dy1 N2 99.34(17)
O1 Dy1 N2 123.46(17)
O2 Dy1 N1 98.68(17)
O1 Dy1 N1 145.85(17)
N2 Dy1 N1 36.78(18)
O2 Dy1 O3 110.63(15)
O1 Dy1 O3 90.88(16)
N2 Dy1 O3 118.91(16)
N1 Dy1 O3 85.65(16)
O5 Dy2 O4 113.18(15)
O5 Dy2 N1 99.57(17)
O4 Dy2 N1 125.21(16)
O5 Dy2 N2 99.48(16)
O4 Dy2 N2 146.49(16)
N1 Dy2 N2 36.70(17)
O5 Dy2 O6 108.84(15)
O4 Dy2 O6 91.46(14)
N1 Dy2 O6 118.64(16)
N2 Dy2 O6 84.70(16)
O7 K1 O5 108.98(15)
O7 K1 O2 110.82(15)
O5 K1 O2 140.20(12)
N2 N1 Dy2 72.2(3)
N2 N1 Dy1 70.6(3)
Dy2 N1 Dy1 142.2(2)
N2 N1 K1 77.2(3)
Dy2 N1 K1 88.74(16)
Dy1 N1 K1 89.25(15)
N1 N2 Dy1 72.6(3)
N1 N2 Dy2 71.1(3)
Dy1 N2 Dy2 143.2(2)
N1 N2 K1 75.7(3)
Dy1 N2 K1 89.25(16)
Dy2 N2 K1 88.02(16)
C1 O1 Dy1 173.8(4)
C15 O2 Dy1 161.0(4)
C15 O2 K1 100.5(3)
Dy1 O2 K1 96.93(14)
C29 O3 C32 107.3(5)
C29 O3 Dy1 128.3(4)
C32 O3 Dy1 124.3(4)
C33 O4 Dy2 171.3(4)
C47 O5 Dy2 160.2(4)
C47 O5 K1 101.2(3)
Dy2 O5 K1 96.71(15)
C64 O6 C61 107.5(5)
C64 O6 Dy2 128.2(4)
C61 O6 Dy2 123.9(3)
C68 O7 C65 105.8(5)
C68 O7 K1 128.9(4)
C65 O7 K1 125.3(4)
O1 C1 C6 120.3(6)
O1 C1 C2 119.2(6)
C6 C1 C2 120.5(6)
C3 C2 C1 118.9(6)
C3 C2 C7 119.1(6)
C1 C2 C7 122.0(6)
C4 C3 C2 120.4(7)
C5 C4 C3 120.3(7)
C4 C5 C6 121.7(7)
C5 C6 C1 118.1(7)
C5 C6 C11 119.5(6)
C1 C6 C11 122.3(6)
C9 C7 C2 112.5(6)
C9 C7 C10 105.6(7)
C2 C7 C10 110.4(6)
C9 C7 C8 105.5(6)
C2 C7 C8 111.2(6)
C10 C7 C8 111.5(7)
C14 C11 C13 107.6(6)
C14 C11 C6 109.9(6)
C13 C11 C6 111.8(6)
C14 C11 C12 111.1(6)
C13 C11 C12 106.0(7)
C6 C11 C12 110.4(6)
O2 C15 C20 121.2(5)
O2 C15 C16 119.3(5)
C20 C15 C16 119.5(5)
O2 C15 K1 56.0(3)
C20 C15 K1 101.6(4)
C16 C15 K1 109.8(4)
C17 C16 C15 119.3(6)
C17 C16 C21 120.7(6)
C15 C16 C21 120.0(5)
C18 C17 C16 121.5(6)
C19 C18 C17 119.4(6)
C18 C19 C20 122.5(6)
C15 C20 C19 117.7(6)
C15 C20 C25 127.0(5)
C19 C20 C25 115.3(5)
C23 C21 C24 111.3(5)
C23 C21 C16 111.8(5)
C24 C21 C16 110.0(5)
C23 C21 C22 105.9(6)
C24 C21 C22 106.2(5)
C16 C21 C22 111.4(5)
C28 C25 C26 109.3(5)
C28 C25 C20 110.3(5)
C26 C25 C20 107.5(5)
C28 C25 C27 105.6(5)
C26 C25 C27 106.8(5)
C20 C25 C27 117.1(5)
C30 C29 O3 105.3(7)
C29 C30 C31 105.7(8)
C30 C31 C32 104.7(6)
O3 C32 C31 105.9(5)
O4 C33 C38 120.0(5)
O4 C33 C34 120.1(5)
C38 C33 C34 119.9(5)
C35 C34 C33 118.4(5)
C35 C34 C39 120.8(5)
C33 C34 C39 120.8(5)
C36 C35 C34 122.0(6)
C35 C36 C37 119.5(6)
C36 C37 C38 122.2(6)
C37 C38 C33 118.0(5)
C37 C38 C43 120.3(6)
C33 C38 C43 121.7(5)
C34 C39 C42 112.2(5)
C34 C39 C40 109.6(5)
C42 C39 C40 111.0(5)
C34 C39 C41 111.6(5)
C42 C39 C41 106.2(5)
C40 C39 C41 106.0(5)
C45 C43 C44 107.8(6)
C45 C43 C38 110.4(5)
C44 C43 C38 112.8(5)
C45 C43 C46 110.9(5)
C44 C43 C46 105.7(6)
C38 C43 C46 109.3(5)
O5 C47 C52 119.7(5)
O5 C47 C48 120.6(5)
C52 C47 C48 119.7(5)
O5 C47 K1 55.2(3)
C52 C47 K1 110.4(4)
C48 C47 K1 102.1(4)
C49 C48 C47 117.6(5)
C49 C48 C53 116.1(5)
C47 C48 C53 126.2(5)
C50 C49 C48 123.1(6)
C49 C50 C51 118.3(6)
C52 C51 C50 122.6(6)
C51 C52 C47 118.7(6)
C51 C52 C57 120.0(5)
C47 C52 C57 121.3(5)
C56 C53 C54 105.8(5)
C56 C53 C48 117.8(5)
C54 C53 C48 110.3(5)
C56 C53 C55 107.0(5)
C54 C53 C55 108.4(5)
C48 C53 C55 107.3(5)
C60 C57 C59 110.4(5)
C60 C57 C58 106.9(5)
C59 C57 C58 106.8(5)
C60 C57 C52 111.4(5)
C59 C57 C52 109.8(5)
C58 C57 C52 111.3(5)
O6 C61 C62 106.0(5)
C63 C62 C61 104.1(5)
C64 C63 C62 103.1(7)
O6 C64 C63 103.9(6)
O7 C65 C66 105.1(6)
C67 C66 C65 104.4(7)
C68 C67 C66 104.9(7)
O7 C68 C67 105.8(7)
C71 C70 C69 111.8(15)
C72 C71 C70 110.1(14)
C71 C72 C73 109.0(13)
C72 C73 C74 113.7(16)
C69B C70B C71B 104(2)
C70B C71B C72B 102.3(17)
C71B C72B C73B 107.4(18)
C72B C73B C74B 126(2)

loop_
_geom_bond_atom_site_label_1
_geom_bond_atom_site_label_2
_geom_bond_distance
Dy1 O2 2.151(4)
Dy1 O1 2.160(4)
Dy1 N2 2.209(5)
Dy1 N1 2.235(5)
Dy1 O3 2.390(4)
Dy2 O5 2.148(4)
Dy2 O4 2.168(4)
Dy2 N1 2.220(5)
Dy2 N2 2.234(5)
Dy2 O6 2.398(4)
K1 O7 2.609(5)
K1 O5 2.748(4)
K1 O2 2.768(5)
N1 N2 1.402(7)
O1 C1 1.340(7)
O2 C15 1.330(7)
O3 C29 1.453(8)
O3 C32 1.457(7)
O4 C33 1.336(6)
O5 C47 1.337(7)
O6 C64 1.440(8)
O6 C61 1.470(7)
O7 C68 1.418(10)
O7 C65 1.426(8)
C1 C6 1.419(9)
C1 C2 1.424(9)
C2 C3 1.409(9)
C2 C7 1.532(10)
C3 C4 1.394(11)
C4 C5 1.383(12)
C5 C6 1.404(10)
C6 C11 1.540(10)
C7 C9 1.528(10)
C7 C10 1.532(11)
C7 C8 1.541(10)
C11 C14 1.503(10)
C11 C13 1.536(10)
C11 C12 1.547(11)
C15 C20 1.413(8)
C15 C16 1.445(8)
C16 C17 1.384(8)
C16 C21 1.551(9)
C17 C18 1.383(9)
C18 C19 1.379(10)
C19 C20 1.416(8)
C20 C25 1.547(9)
C21 C23 1.520(9)
C21 C24 1.547(9)
C21 C22 1.551(8)
C25 C28 1.539(9)
C25 C26 1.544(9)
C25 C27 1.552(8)
C29 C30 1.445(12)
C30 C31 1.483(12)
C31 C32 1.525(9)
C33 C38 1.424(8)
C33 C34 1.425(8)
C34 C35 1.396(8)
C34 C39 1.538(9)
C35 C36 1.373(9)
C36 C37 1.376(9)
C37 C38 1.397(8)
C38 C43 1.549(8)
C39 C42 1.540(9)
C39 C40 1.543(9)
C39 C41 1.553(9)
C43 C45 1.501(9)
C43 C44 1.521(9)
C43 C46 1.556(9)
C47 C52 1.422(8)
C47 C48 1.435(8)
C48 C49 1.397(8)
C48 C53 1.553(8)
C49 C50 1.365(9)
C50 C51 1.399(9)
C51 C52 1.372(9)
C52 C57 1.548(8)
C53 C56 1.534(8)
C53 C54 1.542(9)
C53 C55 1.559(9)
C57 C60 1.523(9)
C57 C59 1.543(9)
C57 C58 1.544(8)
C61 C62 1.522(9)
C62 C63 1.508(11)
C63 C64 1.495(11)
C65 C66 1.510(11)
C66 C67 1.505(15)
C67 C68 1.504(13)
C69 C70 1.5400(10)
C70 C71 1.5400(10)
C71 C72 1.5399(10)
C72 C73 1.5399(10)
C73 C74 1.5401(10)
C69B C70B 1.5399(10)
C70B C71B 1.5399(10)
C71B C72B 1.5400(10)
C72B C73B 1.5400(10)
C73B C74B 1.5401(10)
